data_1515737
loop_
_publ_author_name
'Ayitou, Anoklase Jean-Luc'
'Vallavoju, Nandini'
'Ugrinov, Angel'
'Sivaguru, J.'

_publ_section_title
;
 Enantiospecific 6\p-photocyclization of atropisomeric \a-substituted
 acrylanilides in the solid-state: role of crystalline confinement on
 enantiospecificity.
;
_journal_issue 9
_journal_name_full
'Photochemical &amp; photobiological sciences : Official journal of the European Photochemistry Association and the European Society for Photobiology'
_journal_page_first 1380
_journal_page_last 1383
_journal_paper_doi 10.1039/c1pp05057e
_journal_volume 10
_journal_year 2011
_chemical_formula_moiety 'C19 H27 N O'
_chemical_formula_sum 'C19 H27 N O'
_chemical_formula_weight 285.42
_chemical_name_systematic
;
?
;
_space_group_IT_number 14
_space_group_name_Hall '-P 2ybc'
_symmetry_cell_setting monoclinic
_symmetry_space_group_name_Hall '-P 2ybc'
_symmetry_space_group_name_H-M 'P 1 21/c 1'
_atom_sites_solution_hydrogens geom
_atom_sites_solution_primary direct
_atom_sites_solution_secondary difmap
_audit_creation_method SHELXL-97
_cell_angle_alpha 90.00
_cell_angle_beta 105.6230(10)
_cell_angle_gamma 90.00
_cell_formula_units_Z 4
_cell_length_a 11.2894(3)
_cell_length_b 8.7386(2)
_cell_length_c 17.1678(4)
_cell_measurement_reflns_used 9863
_cell_measurement_temperature 100(2)
_cell_measurement_theta_max 67.31
_cell_measurement_theta_min 4.07
_cell_volume 1631.09(7)
_computing_cell_refinement 'Bruker SAINT'
_computing_data_collection 'Bruker APEX2'
_computing_data_reduction 'Bruker SAINT'
_computing_molecular_graphics 'Bruker SHELXTL'
_computing_publication_material 'Bruker SHELXTL'
_computing_structure_refinement 'SHELXL-97 (Sheldrick, 2008)'
_computing_structure_solution 'SHELXS-97 (Sheldrick, 2008)'
_diffrn_ambient_temperature 100(2)
_diffrn_measured_fraction_theta_full 0.971
_diffrn_measured_fraction_theta_max 0.971
_diffrn_measurement_device_type 'Bruker APEX-II CCD'
_diffrn_measurement_method '\f and \w scans'
_diffrn_radiation_monochromator graphite
_diffrn_radiation_source 'fine-focus sealed tube'
_diffrn_radiation_type CuK\a
_diffrn_radiation_wavelength 1.54178
_diffrn_reflns_av_R_equivalents 0.0262
_diffrn_reflns_av_sigmaI/netI 0.0166
_diffrn_reflns_limit_h_max 13
_diffrn_reflns_limit_h_min -12
_diffrn_reflns_limit_k_max 10
_diffrn_reflns_limit_k_min -10
_diffrn_reflns_limit_l_max 20
_diffrn_reflns_limit_l_min -19
_diffrn_reflns_number 21695
_diffrn_reflns_theta_full 68.07
_diffrn_reflns_theta_max 68.07
_diffrn_reflns_theta_min 4.07
_exptl_absorpt_coefficient_mu 0.540
_exptl_absorpt_correction_T_max 0.7530
_exptl_absorpt_correction_T_min 0.6897
_exptl_absorpt_correction_type multi-scan
_exptl_absorpt_process_details 'Acta Cryst (1995). A51, 33-38'
_exptl_crystal_colour colorless
_exptl_crystal_density_diffrn 1.162
_exptl_crystal_density_method 'not measured'
_exptl_crystal_description plate
_exptl_crystal_F_000 624
_exptl_crystal_size_max .108
_exptl_crystal_size_mid .089
_exptl_crystal_size_min .058
_refine_diff_density_max 0.258
_refine_diff_density_min -0.183
_refine_diff_density_rms 0.033
_refine_ls_extinction_method none
_refine_ls_goodness_of_fit_ref 1.027
_refine_ls_hydrogen_treatment constr
_refine_ls_matrix_type full
_refine_ls_number_parameters 194
_refine_ls_number_reflns 2899
_refine_ls_number_restraints 0
_refine_ls_restrained_S_all 1.027
_refine_ls_R_factor_all 0.0371
_refine_ls_R_factor_gt 0.0360
_refine_ls_shift/su_max 0.000
_refine_ls_shift/su_mean 0.000
_refine_ls_structure_factor_coef Fsqd
_refine_ls_weighting_details 'calc w=1/[\s^2^(Fo^2^)+(0.0437P)^2^+0.6553P] where P=(Fo^2^+2Fc^2^)/3'
_refine_ls_weighting_scheme calc
_refine_ls_wR_factor_gt 0.0911
_refine_ls_wR_factor_ref 0.0920
_reflns_number_gt 2788
_reflns_number_total 2899
_reflns_threshold_expression >2sigma(I)
_cod_data_source_file c1pp05057e.txt
_cod_data_source_block 1d
_cod_depositor_comments
;
The following automatic conversions were performed:

'_symmetry_cell_setting' value 'Monoclinic' changed to 'monoclinic'
according to
/usr/data/users/saulius/automatic-downloads/retrospective/RSC/lib/dictionaries/cif_core.dic
dictionary named 'cif_core.dic' version 2.4.2 from 2011-04-26.

Automatic conversion script
Id: cif_fix_values 2281 2013-09-26 08:29:07Z andrius 
;
_cod_original_sg_symbol_H-M P2(1)/c
_cod_database_code 1515737

loop_
_symmetry_equiv_pos_as_xyz
'x, y, z'
'-x, y+1/2, -z+1/2'
'-x, -y, -z'
'x, -y-1/2, z-1/2'

loop_
_atom_site_label
_atom_site_type_symbol
_atom_site_fract_x
_atom_site_fract_y
_atom_site_fract_z
_atom_site_U_iso_or_equiv
_atom_site_adp_type
_atom_site_occupancy
_atom_site_symmetry_multiplicity
_atom_site_calc_flag
_atom_site_refinement_flags
O1 O 0.59840(7) 0.67337(9) 0.22645(5) 0.0242(2) Uani 1 1 d .
N1 N 0.69744(8) 0.89992(10) 0.23239(5) 0.0186(2) Uani 1 1 d .
C1 C 0.45212(13) 0.94085(16) 0.09538(9) 0.0407(3) Uani 1 1 d .
H1A H 0.3944 0.9503 0.0439 0.049 Uiso 1 1 calc R
H1B H 0.4516 1.0125 0.1369 0.049 Uiso 1 1 calc R
C2 C 0.53444(10) 0.82626(13) 0.10944(7) 0.0245(3) Uani 1 1 d .
C3 C 0.61298(10) 0.79524(12) 0.19373(6) 0.0197(2) Uani 1 1 d .
C4 C 0.72117(10) 1.04256(12) 0.19691(6) 0.0191(2) Uani 1 1 d .
C5 C 0.80600(10) 1.05769(12) 0.15042(6) 0.0195(2) Uani 1 1 d .
C6 C 0.88944(10) 0.93370(13) 0.12827(7) 0.0211(2) Uani 1 1 d .
C7 C 0.85789(11) 0.91835(14) 0.03564(7) 0.0256(3) Uani 1 1 d .
H7A H 0.9143 0.8453 0.0212 0.038 Uiso 1 1 calc R
H7B H 0.8661 1.0183 0.0117 0.038 Uiso 1 1 calc R
H7C H 0.7732 0.8817 0.0150 0.038 Uiso 1 1 calc R
C8 C 1.02463(10) 0.98556(14) 0.15969(7) 0.0272(3) Uani 1 1 d .
H8A H 1.0455 0.9978 0.2186 0.041 Uiso 1 1 calc R
H8B H 1.0356 1.0834 0.1347 0.041 Uiso 1 1 calc R
H8C H 1.0785 0.9084 0.1458 0.041 Uiso 1 1 calc R
C9 C 0.88238(11) 0.77349(13) 0.16325(7) 0.0253(3) Uani 1 1 d .
H9A H 0.7987 0.7334 0.1428 0.038 Uiso 1 1 calc R
H9B H 0.9037 0.7794 0.2224 0.038 Uiso 1 1 calc R
H9C H 0.9403 0.7053 0.1469 0.038 Uiso 1 1 calc R
C10 C 0.81903(10) 1.20641(13) 0.12241(7) 0.0232(3) Uani 1 1 d .
H10 H 0.8721 1.2208 0.0885 0.028 Uiso 1 1 calc R
C11 C 0.75892(11) 1.33235(13) 0.14159(7) 0.0252(3) Uani 1 1 d .
H11 H 0.7728 1.4307 0.1222 0.030 Uiso 1 1 calc R
C12 C 0.67812(11) 1.31544(13) 0.18919(7) 0.0248(3) Uani 1 1 d .
H12 H 0.6368 1.4014 0.2034 0.030 Uiso 1 1 calc R
C13 C 0.65921(10) 1.17035(13) 0.21545(7) 0.0228(2) Uani 1 1 d .
H13 H 0.6026 1.1570 0.2470 0.027 Uiso 1 1 calc R
C14 C 0.75921(10) 0.86748(13) 0.31891(6) 0.0214(2) Uani 1 1 d .
H14 H 0.7813 0.7564 0.3243 0.026 Uiso 1 1 calc R
C15 C 0.67464(11) 0.90255(14) 0.37459(7) 0.0260(3) Uani 1 1 d .
H15A H 0.6029 0.9643 0.3454 0.031 Uiso 1 1 calc R
H15B H 0.6446 0.8064 0.3932 0.031 Uiso 1 1 calc R
C16 C 0.75411(12) 0.99211(15) 0.44644(7) 0.0301(3) Uani 1 1 d .
H16A H 0.7034 1.0637 0.4685 0.036 Uiso 1 1 calc R
H16B H 0.7980 0.9220 0.4900 0.036 Uiso 1 1 calc R
C17 C 0.84409(12) 1.07847(15) 0.41084(8) 0.0311(3) Uani 1 1 d .
H17A H 0.9178 1.1102 0.4536 0.037 Uiso 1 1 calc R
H17B H 0.8051 1.1703 0.3808 0.037 Uiso 1 1 calc R
C18 C 0.87714(10) 0.96179(14) 0.35404(7) 0.0254(3) Uani 1 1 d .
H18A H 0.9449 0.8948 0.3840 0.031 Uiso 1 1 calc R
H18B H 0.9032 1.0141 0.3102 0.031 Uiso 1 1 calc R
C19 C 0.54080(12) 0.71043(16) 0.04782(7) 0.0326(3) Uani 1 1 d .
H19A H 0.4778 0.7325 -0.0026 0.049 Uiso 1 1 calc R
H19B H 0.5265 0.6085 0.0673 0.049 Uiso 1 1 calc R
H19C H 0.6223 0.7136 0.0379 0.049 Uiso 1 1 calc R

loop_
_atom_site_aniso_label
_atom_site_aniso_U_11
_atom_site_aniso_U_22
_atom_site_aniso_U_33
_atom_site_aniso_U_23
_atom_site_aniso_U_13
_atom_site_aniso_U_12
O1 0.0280(4) 0.0186(4) 0.0281(4) 0.0010(3) 0.0110(3) -0.0022(3)
N1 0.0196(5) 0.0176(5) 0.0194(5) 0.0011(3) 0.0069(4) -0.0002(3)
C1 0.0369(7) 0.0365(7) 0.0393(7) -0.0022(6) -0.0061(6) 0.0043(6)
C2 0.0224(6) 0.0252(6) 0.0254(6) 0.0010(5) 0.0057(5) -0.0049(4)
C3 0.0192(5) 0.0188(5) 0.0235(6) -0.0018(4) 0.0099(4) 0.0011(4)
C4 0.0197(5) 0.0177(5) 0.0192(5) 0.0007(4) 0.0042(4) -0.0008(4)
C5 0.0189(5) 0.0202(5) 0.0186(5) -0.0004(4) 0.0037(4) -0.0010(4)
C6 0.0203(5) 0.0222(6) 0.0222(6) -0.0004(4) 0.0083(4) 0.0000(4)
C7 0.0275(6) 0.0271(6) 0.0239(6) -0.0025(5) 0.0096(5) 0.0000(5)
C8 0.0213(6) 0.0317(6) 0.0294(6) -0.0039(5) 0.0080(5) -0.0009(5)
C9 0.0269(6) 0.0222(6) 0.0303(6) 0.0013(5) 0.0136(5) 0.0054(5)
C10 0.0251(6) 0.0237(6) 0.0216(5) 0.0011(4) 0.0077(4) -0.0039(4)
C11 0.0309(6) 0.0177(5) 0.0246(6) 0.0029(4) 0.0033(5) -0.0026(5)
C12 0.0270(6) 0.0199(6) 0.0261(6) -0.0011(4) 0.0047(5) 0.0037(4)
C13 0.0226(6) 0.0226(6) 0.0242(6) -0.0005(4) 0.0078(5) 0.0014(4)
C14 0.0227(5) 0.0215(5) 0.0203(5) 0.0019(4) 0.0063(4) 0.0008(4)
C15 0.0268(6) 0.0313(6) 0.0222(6) 0.0006(5) 0.0105(5) -0.0031(5)
C16 0.0337(7) 0.0328(7) 0.0255(6) -0.0033(5) 0.0109(5) -0.0004(5)
C17 0.0337(7) 0.0308(7) 0.0280(6) -0.0037(5) 0.0068(5) -0.0054(5)
C18 0.0221(6) 0.0309(6) 0.0233(6) 0.0003(5) 0.0060(5) -0.0020(5)
C19 0.0284(6) 0.0434(8) 0.0262(6) -0.0067(5) 0.0075(5) -0.0060(5)

loop_
_atom_type_symbol
_atom_type_description
_atom_type_scat_dispersion_real
_atom_type_scat_dispersion_imag
_atom_type_scat_source
C C 0.0181 0.0091 'International Tables Vol C Tables 4.2.6.8 and 6.1.1.4'
H H 0.0000 0.0000 'International Tables Vol C Tables 4.2.6.8 and 6.1.1.4'
N N 0.0311 0.0180 'International Tables Vol C Tables 4.2.6.8 and 6.1.1.4'
O O 0.0492 0.0322 'International Tables Vol C Tables 4.2.6.8 and 6.1.1.4'

loop_
_geom_angle_atom_site_label_1
_geom_angle_atom_site_label_2
_geom_angle_atom_site_label_3
_geom_angle
C3 N1 C4 124.10(9)
C3 N1 C14 115.98(9)
C4 N1 C14 119.68(8)
C2 C1 H1A 120.0
C2 C1 H1B 120.0
H1A C1 H1B 120.0
C1 C2 C19 123.08(12)
C1 C2 C3 120.49(11)
C19 C2 C3 115.79(10)
O1 C3 N1 121.34(10)
O1 C3 C2 118.46(10)
N1 C3 C2 120.20(9)
C13 C4 C5 120.79(10)
C13 C4 N1 115.61(9)
C5 C4 N1 123.50(9)
C10 C5 C4 115.47(10)
C10 C5 C6 115.83(9)
C4 C5 C6 128.67(10)
C9 C6 C7 107.64(9)
C9 C6 C8 106.37(9)
C7 C6 C8 108.58(9)
C9 C6 C5 116.31(9)
C7 C6 C5 109.13(9)
C8 C6 C5 108.56(9)
C6 C7 H7A 109.5
C6 C7 H7B 109.5
H7A C7 H7B 109.5
C6 C7 H7C 109.5
H7A C7 H7C 109.5
H7B C7 H7C 109.5
C6 C8 H8A 109.5
C6 C8 H8B 109.5
H8A C8 H8B 109.5
C6 C8 H8C 109.5
H8A C8 H8C 109.5
H8B C8 H8C 109.5
C6 C9 H9A 109.5
C6 C9 H9B 109.5
H9A C9 H9B 109.5
C6 C9 H9C 109.5
H9A C9 H9C 109.5
H9B C9 H9C 109.5
C11 C10 C5 123.52(10)
C11 C10 H10 118.2
C5 C10 H10 118.2
C10 C11 C12 119.99(10)
C10 C11 H11 120.0
C12 C11 H11 120.0
C13 C12 C11 118.31(10)
C13 C12 H12 120.8
C11 C12 H12 120.8
C12 C13 C4 121.85(10)
C12 C13 H13 119.1
C4 C13 H13 119.1
N1 C14 C18 114.28(9)
N1 C14 C15 112.10(9)
C18 C14 C15 105.23(9)
N1 C14 H14 108.3
C18 C14 H14 108.3
C15 C14 H14 108.3
C16 C15 C14 105.83(9)
C16 C15 H15A 110.6
C14 C15 H15A 110.6
C16 C15 H15B 110.6
C14 C15 H15B 110.6
H15A C15 H15B 108.7
C17 C16 C15 103.89(9)
C17 C16 H16A 111.0
C15 C16 H16A 111.0
C17 C16 H16B 111.0
C15 C16 H16B 111.0
H16A C16 H16B 109.0
C16 C17 C18 103.31(10)
C16 C17 H17A 111.1
C18 C17 H17A 111.1
C16 C17 H17B 111.1
C18 C17 H17B 111.1
H17A C17 H17B 109.1
C17 C18 C14 105.84(9)
C17 C18 H18A 110.6
C14 C18 H18A 110.6
C17 C18 H18B 110.6
C14 C18 H18B 110.6
H18A C18 H18B 108.7
C2 C19 H19A 109.5
C2 C19 H19B 109.5
H19A C19 H19B 109.5
C2 C19 H19C 109.5
H19A C19 H19C 109.5
H19B C19 H19C 109.5

loop_
_geom_bond_atom_site_label_1
_geom_bond_atom_site_label_2
_geom_bond_distance
O1 C3 1.2356(13)
N1 C3 1.3585(14)
N1 C4 1.4438(13)
N1 C14 1.4883(13)
C1 C2 1.3432(18)
C1 H1A 0.9500
C1 H1B 0.9500
C2 C19 1.4798(17)
C2 C3 1.5041(16)
C4 C13 1.3991(15)
C4 C5 1.4083(15)
C5 C10 1.4070(15)
C5 C6 1.5489(15)
C6 C9 1.5339(15)
C6 C7 1.5390(15)
C6 C8 1.5434(16)
C7 H7A 0.9800
C7 H7B 0.9800
C7 H7C 0.9800
C8 H8A 0.9800
C8 H8B 0.9800
C8 H8C 0.9800
C9 H9A 0.9800
C9 H9B 0.9800
C9 H9C 0.9800
C10 C11 1.3787(17)
C10 H10 0.9500
C11 C12 1.3867(17)
C11 H11 0.9500
C12 C13 1.3813(16)
C12 H12 0.9500
C13 H13 0.9500
C14 C18 1.5437(16)
C14 C15 1.5527(15)
C14 H14 1.0000
C15 C16 1.5306(17)
C15 H15A 0.9900
C15 H15B 0.9900
C16 C17 1.5196(17)
C16 H16A 0.9900
C16 H16B 0.9900
C17 C18 1.5251(17)
C17 H17A 0.9900
C17 H17B 0.9900
C18 H18A 0.9900
C18 H18B 0.9900
C19 H19A 0.9800
C19 H19B 0.9800
C19 H19C 0.9800
